data_4103877
loop_
_publ_author_name
'Chun-Yan Sun'
'Shu-Xia Liu'
'Da-Dong Liang'
'Kui-Zhan Shao'
'Yuan-Hang Ren'
'Zhong-Min Su'

_publ_section_title
;
 Highly Stable Crystalline Catalysts Based on a Microporous Metal-Organic
 Framework and Polyoxometalates
;
_journal_name_full 'Journal of the American Chemical Society'
_journal_page_first 1883
_journal_page_last 1888
_journal_paper_doi 10.1021/ja807357r
_journal_volume 131
_journal_year 2009
_chemical_formula_sum 'C76 H36 Cu12 Ge N O112 W12'
_chemical_formula_weight 5795.86
_chemical_name_systematic
; 
 ? 
;
_space_group_IT_number 225
_symmetry_cell_setting cubic
_symmetry_space_group_name_Hall '-F 4 2 3'
_symmetry_space_group_name_H-M 'F m -3 m'
_atom_sites_solution_hydrogens geom
_atom_sites_solution_primary direct
_atom_sites_solution_secondary difmap
_audit_creation_method SHELXL-97
_cell_angle_alpha 90.00
_cell_angle_beta 90.00
_cell_angle_gamma 90.00
_cell_formula_units_Z 4
_cell_length_a 26.3189(12)
_cell_length_b 26.318(12)
_cell_length_c 26.318(12)
_cell_measurement_reflns_used 4347
_cell_measurement_temperature 296(2)
_cell_measurement_theta_max 24.85
_cell_measurement_theta_min 2.19
_cell_volume 18229(12)
_computing_cell_refinement 'Bruker SMART'
_computing_data_collection 'Bruker SMART'
_computing_data_reduction 'Bruker SAINT'
_computing_molecular_graphics 'Bruker SHELXTL'
_computing_publication_material 'Bruker SHELXTL'
_computing_structure_refinement 'SHELXL-97 (Sheldrick, 1997)'
_computing_structure_solution 'SHELXS-97 (Sheldrick, 1990)'
_diffrn_ambient_temperature 293(2)
_diffrn_measured_fraction_theta_full 0.997
_diffrn_measured_fraction_theta_max 0.997
_diffrn_measurement_device_type 'CCD area detector'
_diffrn_measurement_method 'phi and omega scans'
_diffrn_radiation_monochromator graphite
_diffrn_radiation_source 'fine-focus sealed tube'
_diffrn_radiation_type MoK\a
_diffrn_radiation_wavelength 0.71073
_diffrn_reflns_av_R_equivalents 0.0489
_diffrn_reflns_av_sigmaI/netI 0.0134
_diffrn_reflns_limit_h_max 31
_diffrn_reflns_limit_h_min -31
_diffrn_reflns_limit_k_max 15
_diffrn_reflns_limit_k_min -31
_diffrn_reflns_limit_l_max 31
_diffrn_reflns_limit_l_min -30
_diffrn_reflns_number 23342
_diffrn_reflns_theta_full 25.06
_diffrn_reflns_theta_max 25.06
_diffrn_reflns_theta_min 1.34
_exptl_absorpt_coefficient_mu 9.152
_exptl_absorpt_correction_T_max 0.348
_exptl_absorpt_correction_T_min 0.331
_exptl_absorpt_correction_type multi-scan
_exptl_absorpt_process_details 'ABSCOR by T.Higashi    8 March, 1995'
_exptl_crystal_density_diffrn 2.098
_exptl_crystal_density_method 'not measured'
_exptl_crystal_F_000 10400
_exptl_crystal_size_max 0.12
_exptl_crystal_size_mid 0.12
_exptl_crystal_size_min 0.12
_refine_diff_density_max 3.092
_refine_diff_density_min -2.197
_refine_diff_density_rms 0.612
_refine_ls_extinction_coef 0.000132(17)
_refine_ls_extinction_expression Fc^*^=kFc[1+0.001xFc^2^\l^3^/sin(2\q)]^-1/4^
_refine_ls_extinction_method SHELXL
_refine_ls_goodness_of_fit_ref 1.295
_refine_ls_matrix_type full
_refine_ls_number_parameters 62
_refine_ls_number_reflns 874
_refine_ls_number_restraints 0
_refine_ls_restrained_S_all 1.295
_refine_ls_R_factor_all 0.0668
_refine_ls_R_factor_gt 0.0493
_refine_ls_shift/su_max 0.000
_refine_ls_shift/su_mean 0.000
_refine_ls_structure_factor_coef Fsqd
_refine_ls_weighting_details 'calc w=1/[\s^2^(Fo^2^)+(0.0979P)^2^+171.7548P] where P=(Fo^2^+2Fc^2^)/3'
_refine_ls_weighting_scheme calc
_refine_ls_wR_factor_gt 0.1373
_refine_ls_wR_factor_ref 0.1608
_reflns_number_gt 758
_reflns_number_total 874
_reflns_threshold_expression >2sigma(I)
_cod_data_source_file ja807357r_si_003.cif
_cod_data_source_block 2
_cod_original_cell_volume 18229.0
_cod_database_code 4103877

loop_
_symmetry_equiv_pos_as_xyz
'x, y, z'
'-y, x, z'
'-x, -y, z'
'y, -x, z'
'x, -y, -z'
'y, x, -z'
'-x, y, -z'
'-y, -x, -z'
'z, x, y'
'-x, z, y'
'-z, -x, y'
'x, -z, y'
'z, -x, -y'
'x, z, -y'
'-z, x, -y'
'-x, -z, -y'
'y, z, x'
'-z, -y, -x'
'-z, y, x'
'z, y, -x'
'z, -y, x'
'y, -z, -x'
'-y, -z, x'
'-y, z, -x'
'x, y+1/2, z+1/2'
'-y, x+1/2, z+1/2'
'-x, -y+1/2, z+1/2'
'y, -x+1/2, z+1/2'
'x, -y+1/2, -z+1/2'
'y, x+1/2, -z+1/2'
'-x, y+1/2, -z+1/2'
'-y, -x+1/2, -z+1/2'
'z, x+1/2, y+1/2'
'-x, z+1/2, y+1/2'
'-z, -x+1/2, y+1/2'
'x, -z+1/2, y+1/2'
'z, -x+1/2, -y+1/2'
'x, z+1/2, -y+1/2'
'-z, x+1/2, -y+1/2'
'-x, -z+1/2, -y+1/2'
'y, z+1/2, x+1/2'
'-z, -y+1/2, -x+1/2'
'-z, y+1/2, x+1/2'
'z, y+1/2, -x+1/2'
'z, -y+1/2, x+1/2'
'y, -z+1/2, -x+1/2'
'-y, -z+1/2, x+1/2'
'-y, z+1/2, -x+1/2'
'x+1/2, y, z+1/2'
'-y+1/2, x, z+1/2'
'-x+1/2, -y, z+1/2'
'y+1/2, -x, z+1/2'
'x+1/2, -y, -z+1/2'
'y+1/2, x, -z+1/2'
'-x+1/2, y, -z+1/2'
'-y+1/2, -x, -z+1/2'
'z+1/2, x, y+1/2'
'-x+1/2, z, y+1/2'
'-z+1/2, -x, y+1/2'
'x+1/2, -z, y+1/2'
'z+1/2, -x, -y+1/2'
'x+1/2, z, -y+1/2'
'-z+1/2, x, -y+1/2'
'-x+1/2, -z, -y+1/2'
'y+1/2, z, x+1/2'
'-z+1/2, -y, -x+1/2'
'-z+1/2, y, x+1/2'
'z+1/2, y, -x+1/2'
'z+1/2, -y, x+1/2'
'y+1/2, -z, -x+1/2'
'-y+1/2, -z, x+1/2'
'-y+1/2, z, -x+1/2'
'x+1/2, y+1/2, z'
'-y+1/2, x+1/2, z'
'-x+1/2, -y+1/2, z'
'y+1/2, -x+1/2, z'
'x+1/2, -y+1/2, -z'
'y+1/2, x+1/2, -z'
'-x+1/2, y+1/2, -z'
'-y+1/2, -x+1/2, -z'
'z+1/2, x+1/2, y'
'-x+1/2, z+1/2, y'
'-z+1/2, -x+1/2, y'
'x+1/2, -z+1/2, y'
'z+1/2, -x+1/2, -y'
'x+1/2, z+1/2, -y'
'-z+1/2, x+1/2, -y'
'-x+1/2, -z+1/2, -y'
'y+1/2, z+1/2, x'
'-z+1/2, -y+1/2, -x'
'-z+1/2, y+1/2, x'
'z+1/2, y+1/2, -x'
'z+1/2, -y+1/2, x'
'y+1/2, -z+1/2, -x'
'-y+1/2, -z+1/2, x'
'-y+1/2, z+1/2, -x'
'-x, -y, -z'
'y, -x, -z'
'x, y, -z'
'-y, x, -z'
'-x, y, z'
'-y, -x, z'
'x, -y, z'
'y, x, z'
'-z, -x, -y'
'x, -z, -y'
'z, x, -y'
'-x, z, -y'
'-z, x, y'
'-x, -z, y'
'z, -x, y'
'x, z, y'
'-y, -z, -x'
'z, y, x'
'z, -y, -x'
'-z, -y, x'
'-z, y, -x'
'-y, z, x'
'y, z, -x'
'y, -z, x'
'-x, -y+1/2, -z+1/2'
'y, -x+1/2, -z+1/2'
'x, y+1/2, -z+1/2'
'-y, x+1/2, -z+1/2'
'-x, y+1/2, z+1/2'
'-y, -x+1/2, z+1/2'
'x, -y+1/2, z+1/2'
'y, x+1/2, z+1/2'
'-z, -x+1/2, -y+1/2'
'x, -z+1/2, -y+1/2'
'z, x+1/2, -y+1/2'
'-x, z+1/2, -y+1/2'
'-z, x+1/2, y+1/2'
'-x, -z+1/2, y+1/2'
'z, -x+1/2, y+1/2'
'x, z+1/2, y+1/2'
'-y, -z+1/2, -x+1/2'
'z, y+1/2, x+1/2'
'z, -y+1/2, -x+1/2'
'-z, -y+1/2, x+1/2'
'-z, y+1/2, -x+1/2'
'-y, z+1/2, x+1/2'
'y, z+1/2, -x+1/2'
'y, -z+1/2, x+1/2'
'-x+1/2, -y, -z+1/2'
'y+1/2, -x, -z+1/2'
'x+1/2, y, -z+1/2'
'-y+1/2, x, -z+1/2'
'-x+1/2, y, z+1/2'
'-y+1/2, -x, z+1/2'
'x+1/2, -y, z+1/2'
'y+1/2, x, z+1/2'
'-z+1/2, -x, -y+1/2'
'x+1/2, -z, -y+1/2'
'z+1/2, x, -y+1/2'
'-x+1/2, z, -y+1/2'
'-z+1/2, x, y+1/2'
'-x+1/2, -z, y+1/2'
'z+1/2, -x, y+1/2'
'x+1/2, z, y+1/2'
'-y+1/2, -z, -x+1/2'
'z+1/2, y, x+1/2'
'z+1/2, -y, -x+1/2'
'-z+1/2, -y, x+1/2'
'-z+1/2, y, -x+1/2'
'-y+1/2, z, x+1/2'
'y+1/2, z, -x+1/2'
'y+1/2, -z, x+1/2'
'-x+1/2, -y+1/2, -z'
'y+1/2, -x+1/2, -z'
'x+1/2, y+1/2, -z'
'-y+1/2, x+1/2, -z'
'-x+1/2, y+1/2, z'
'-y+1/2, -x+1/2, z'
'x+1/2, -y+1/2, z'
'y+1/2, x+1/2, z'
'-z+1/2, -x+1/2, -y'
'x+1/2, -z+1/2, -y'
'z+1/2, x+1/2, -y'
'-x+1/2, z+1/2, -y'
'-z+1/2, x+1/2, y'
'-x+1/2, -z+1/2, y'
'z+1/2, -x+1/2, y'
'x+1/2, z+1/2, y'
'-y+1/2, -z+1/2, -x'
'z+1/2, y+1/2, x'
'z+1/2, -y+1/2, -x'
'-z+1/2, -y+1/2, x'
'-z+1/2, y+1/2, -x'
'-y+1/2, z+1/2, x'
'y+1/2, z+1/2, -x'
'y+1/2, -z+1/2, x'

loop_
_atom_site_label
_atom_site_type_symbol
_atom_site_fract_x
_atom_site_fract_y
_atom_site_fract_z
_atom_site_U_iso_or_equiv
_atom_site_adp_type
_atom_site_occupancy
_atom_site_symmetry_multiplicity
_atom_site_calc_flag
_atom_site_refinement_flags
Cu1 Cu 0.21480(4) 0.28520(4) 0.0000 0.0250(5) Uani 1 4 d S
Ge1 Ge 0.0000 0.0000 0.0000 0.0257(11) Uani 1.00 48 d SP
W1 W 0.0000 0.095011(18) 0.095011(18) 0.0428(4) Uani 1 4 d S
C1 C 0.1987(4) 0.1334(3) 0.1334(3) 0.033(2) Uani 1 2 d S
H1 H 0.2276 0.1191 0.1191 0.039 Uiso 1 2 calc SR
C2 C 0.2024(3) 0.2024(3) 0.0686(4) 0.032(2) Uani 1 2 d S
C3 C 0.1769(3) 0.1769(3) 0.1115(4) 0.033(2) Uani 1 2 d S
C4 C 0.2157(18) 0.2157(18) 0.2843(18) 0.10(2) Uiso 0.50 6 d SP
H4A H 0.1855 0.2064 0.2660 0.151 Uiso 0.08 1 calc PR
H4B H 0.2064 0.2340 0.3145 0.151 Uiso 0.08 1 calc PR
H4C H 0.2340 0.1855 0.2936 0.151 Uiso 0.08 1 calc PR
N1 N 0.2500 0.2500 0.2500 0.026(12) Uani 0.50 24 d SP
O1 O 0.1561(3) 0.3439(3) 0.0000 0.098(6) Uani 1 4 d S
O2 O 0.1832(2) 0.24355(19) 0.0527(2) 0.0368(12) Uani 1 1 d .
O3 O -0.0382(6) 0.0382(6) 0.0382(6) 0.033(5) Uani 0.50 6 d SP
O4 O 0.0000 0.1398(3) 0.1398(3) 0.067(4) Uani 1 4 d S
O5 O 0.0491(3) 0.0491(3) 0.1206(5) 0.092(4) Uani 1 2 d S
O6 O 0.0751(11) 0.2470(11) 0.0000 0.106(8) Uiso 0.50 2 d SP

loop_
_atom_site_aniso_label
_atom_site_aniso_U_11
_atom_site_aniso_U_22
_atom_site_aniso_U_33
_atom_site_aniso_U_23
_atom_site_aniso_U_13
_atom_site_aniso_U_12
Cu1 0.0248(6) 0.0248(6) 0.0253(9) 0.000 0.000 0.0024(6)
Ge1 0.0257(11) 0.0257(11) 0.0257(11) 0.000 0.000 0.000
W1 0.0577(6) 0.0354(5) 0.0354(5) -0.0076(2) 0.000 0.000
C1 0.034(5) 0.032(3) 0.032(3) 0.003(4) 0.012(3) 0.012(3)
C2 0.031(3) 0.031(3) 0.034(6) 0.004(3) 0.004(3) 0.001(4)
C3 0.032(3) 0.032(3) 0.035(5) 0.005(3) 0.005(3) 0.003(4)
N1 0.026(12) 0.026(12) 0.026(12) 0.000 0.000 0.000
O1 0.095(9) 0.095(9) 0.103(12) 0.000 0.000 0.072(10)
O2 0.039(3) 0.033(3) 0.038(3) 0.007(2) 0.012(2) 0.003(2)
O3 0.033(5) 0.033(5) 0.033(5) -0.001(6) 0.001(6) 0.001(6)
O4 0.104(11) 0.048(5) 0.048(5) -0.019(6) 0.000 0.000
O5 0.090(6) 0.090(6) 0.096(9) 0.049(6) 0.049(6) 0.046(7)

loop_
_atom_type_symbol
_atom_type_description
_atom_type_scat_dispersion_real
_atom_type_scat_dispersion_imag
_atom_type_scat_source
C C 0.0033 0.0016 'International Tables Vol C Tables 4.2.6.8 and 6.1.1.4'
H H 0.0000 0.0000 'International Tables Vol C Tables 4.2.6.8 and 6.1.1.4'
O O 0.0106 0.0060 'International Tables Vol C Tables 4.2.6.8 and 6.1.1.4'
Cu Cu 0.3201 1.2651 'International Tables Vol C Tables 4.2.6.8 and 6.1.1.4'
Ge Ge 0.1547 1.8001 'International Tables Vol C Tables 4.2.6.8 and 6.1.1.4'
W W -0.8490 6.8722 'International Tables Vol C Tables 4.2.6.8 and 6.1.1.4'
N N 0.0061 0.0033 'International Tables Vol C Tables 4.2.6.8 and 6.1.1.4'

loop_
_geom_angle_atom_site_label_1
_geom_angle_atom_site_label_2
_geom_angle_atom_site_label_3
_geom_angle
_geom_angle_site_symmetry_1
_geom_angle_site_symmetry_3
O2 Cu1 O2 90.4(3) 174 80
O2 Cu1 O2 169.1(3) 174 99
O2 Cu1 O2 88.6(3) 80 99
O2 Cu1 O2 88.6(3) 174 .
O2 Cu1 O2 169.1(3) 80 .
O2 Cu1 O2 90.4(3) 99 .
O2 Cu1 O1 95.47(15) 174 .
O2 Cu1 O1 95.47(15) 80 .
O2 Cu1 O1 95.47(15) 99 .
O2 Cu1 O1 95.47(15) . .
O2 Cu1 Cu1 84.53(15) 174 169
O2 Cu1 Cu1 84.53(15) 80 169
O2 Cu1 Cu1 84.53(15) 99 169
O2 Cu1 Cu1 84.53(15) . 169
O1 Cu1 Cu1 180.0(3) . 169
O3 Ge1 O3 70.529(1) 4 3
O3 Ge1 O3 109.471(1) 4 97
O3 Ge1 O3 70.529(1) 3 97
O3 Ge1 O3 70.5 4 98
O3 Ge1 O3 109.471(1) 3 98
O3 Ge1 O3 70.529(1) 97 98
O3 Ge1 O3 180(2) 4 100
O3 Ge1 O3 109.471(1) 3 100
O3 Ge1 O3 70.5 97 100
O3 Ge1 O3 109.471(1) 98 100
O3 Ge1 O3 70.529(1) 4 .
O3 Ge1 O3 109.471(1) 3 .
O3 Ge1 O3 180(2) 97 .
O3 Ge1 O3 109.5 98 .
O3 Ge1 O3 109.471(1) 100 .
O3 Ge1 O3 109.471(1) 4 2
O3 Ge1 O3 70.529(1) 3 2
O3 Ge1 O3 109.471(1) 97 2
O3 Ge1 O3 180(2) 98 2
O3 Ge1 O3 70.529(1) 100 2
O3 Ge1 O3 70.529(1) . 2
O3 Ge1 O3 109.471(1) 4 99
O3 Ge1 O3 180(2) 3 99
O3 Ge1 O3 109.471(1) 97 99
O3 Ge1 O3 70.529(1) 98 99
O3 Ge1 O3 70.529(1) 100 99
O3 Ge1 O3 70.529(1) . 99
O3 Ge1 O3 109.471(1) 2 99
O4 W1 O5 101.5(4) . 112
O4 W1 O5 101.5(4) . .
O5 W1 O5 89.3(6) 112 .
O4 W1 O5 101.5(4) . 10
O5 W1 O5 86.2(7) 112 10
O5 W1 O5 157.0(9) . 10
O4 W1 O5 101.5(4) . 2
O5 W1 O5 157.0(9) 112 2
O5 W1 O5 86.2(7) . 2
O5 W1 O5 89.3(6) 10 2
O4 W1 O3 154.6(6) . .
O5 W1 O3 96.5(6) 112 .
O5 W1 O3 96.5(6) . .
O5 W1 O3 61.8(5) 10 .
O5 W1 O3 61.8(5) 2 .
O4 W1 O3 154.6(6) . 4
O5 W1 O3 61.8(5) 112 4
O5 W1 O3 61.8(5) . 4
O5 W1 O3 96.5(6) 10 4
O5 W1 O3 96.5(6) 2 4
O3 W1 O3 50.8(11) . 4
C3 C1 C3 120.2(10) . 112
O2 C2 O2 124.9(9) 104 .
O2 C2 C3 117.5(5) 104 .
O2 C2 C3 117.5(5) . .
C1 C3 C1 119.8(10) . 104
C1 C3 C2 120.0(5) . .
C1 C3 C2 120.0(5) 104 .
C4 N1 C4 109.47(2) 75 148
C4 N1 C4 109.471(3) 75 .
C4 N1 C4 109.471(11) 148 .
C4 N1 C4 109.471(11) 75 122
C4 N1 C4 109.5 148 122
C4 N1 C4 109.471(7) . 122
C2 O2 Cu1 123.0(5) . .
Ge1 O3 W1 119.3(6) . .
Ge1 O3 W1 119.3(6) . 19
W1 O3 W1 98.1(7) . 19
Ge1 O3 W1 119.3(6) . 2
W1 O3 W1 98.1(7) . 2
W1 O3 W1 98.1(7) 19 2
W1 O5 W1 138.1(8) 4 .

loop_
_geom_bond_atom_site_label_1
_geom_bond_atom_site_label_2
_geom_bond_distance
_geom_bond_site_symmetry_2
Cu1 O2 1.954(5) 174
Cu1 O2 1.954(5) 80
Cu1 O2 1.954(5) 99
Cu1 O2 1.954(5) .
Cu1 O1 2.183(13) .
Cu1 Cu1 2.620(3) 169
Ge1 O3 1.74(3) 4
Ge1 O3 1.74(3) 3
Ge1 O3 1.74(3) 97
Ge1 O3 1.74(3) 98
Ge1 O3 1.74(3) 100
Ge1 O3 1.74(3) .
Ge1 O3 1.74(3) 2
Ge1 O3 1.74(3) 99
W1 O4 1.668(12) .
W1 O5 1.893(5) 112
W1 O5 1.893(5) .
W1 O5 1.893(5) 10
W1 O5 1.893(5) 2
W1 O3 2.341(13) .
W1 O3 2.341(13) 4
C1 C3 1.404(6) .
C1 C3 1.404(6) 112
C2 O2 1.267(7) 104
C2 O2 1.267(7) .
C2 C3 1.473(13) .
C3 C1 1.404(6) 104
C4 N1 1.57(8) .
N1 C4 1.57(8) 75
N1 C4 1.57(8) 148
N1 C4 1.57(8) 122
O3 W1 2.341(13) 19
O3 W1 2.341(13) 2
O5 W1 1.893(5) 4
